data_4067432
loop_
_publ_author_name
'Song, Li-Cheng'
'Liu, Xu-Feng'
'Ming, Jiang-Bo'
'Ge, Jian-Hua'
'Xie, Zhao-Jun'
'Hu, Qing-Mei'

_publ_section_title
;
 Reactions Starting from Diiron Propanedithiolate
 [(\m-SCH2)2CH(OH)]Fe2(CO)6Leading to Malonyl-, PPh3-, and
 [60]Fullerene-Containing Compounds Relevant to the Active Site of
 FeFe-Hydrogenases
;
_journal_issue 3
_journal_name_full Organometallics
_journal_page_first 610
_journal_paper_doi 10.1021/om9009526
_journal_volume 29
_journal_year 2010
_chemical_formula_sum 'C55 H42 Fe4 O14 P2 S4'
_chemical_formula_weight 1340.47
_chemical_name_systematic
; 
 ? 
;
_space_group_IT_number 14
_symmetry_cell_setting monoclinic
_symmetry_space_group_name_Hall '-P 2ybc'
_symmetry_space_group_name_H-M 'P 1 21/c 1'
_atom_sites_solution_hydrogens geom
_atom_sites_solution_primary direct
_atom_sites_solution_secondary difmap
_audit_creation_method SHELXL-97
_cell_angle_alpha 90.00
_cell_angle_beta 92.28(3)
_cell_angle_gamma 90.00
_cell_formula_units_Z 4
_cell_length_a 14.370(3)
_cell_length_b 18.366(4)
_cell_length_c 21.399(4)
_cell_measurement_reflns_used 14268
_cell_measurement_temperature 113(2)
_cell_measurement_theta_max 27.864
_cell_measurement_theta_min 1.462
_cell_volume 5643(2)
_computing_cell_refinement crystalclear
_computing_data_collection crystalclear
_computing_data_reduction crystalclear
_computing_molecular_graphics 'Bruker SHELXTL'
_computing_publication_material 'Bruker SHELXTL'
_computing_structure_refinement 'SHELXL-97 (Sheldrick, 1997)'
_computing_structure_solution 'SHELXS-97 (Sheldrick, 1990)'
_diffrn_ambient_temperature 113(2)
_diffrn_measured_fraction_theta_full 0.998
_diffrn_measured_fraction_theta_max 0.998
_diffrn_measurement_device_type 'rigaku saturn'
_diffrn_measurement_method '\w scans'
_diffrn_radiation_monochromator confocal
_diffrn_radiation_source 'rotating anode'
_diffrn_radiation_type MoK\a
_diffrn_radiation_wavelength 0.71073
_diffrn_reflns_av_R_equivalents 0.0482
_diffrn_reflns_av_sigmaI/netI 0.0543
_diffrn_reflns_limit_h_max 14
_diffrn_reflns_limit_h_min -18
_diffrn_reflns_limit_k_max 24
_diffrn_reflns_limit_k_min -23
_diffrn_reflns_limit_l_max 28
_diffrn_reflns_limit_l_min -22
_diffrn_reflns_number 40926
_diffrn_reflns_theta_full 27.91
_diffrn_reflns_theta_max 27.91
_diffrn_reflns_theta_min 1.42
_exptl_absorpt_coefficient_mu 1.277
_exptl_absorpt_correction_T_max 0.9047
_exptl_absorpt_correction_T_min 0.8414
_exptl_absorpt_correction_type multi-scan
_exptl_absorpt_process_details crystalclear
_exptl_crystal_density_diffrn 1.578
_exptl_crystal_density_method 'not measured'
_exptl_crystal_F_000 2728
_exptl_crystal_size_max 0.14
_exptl_crystal_size_mid 0.12
_exptl_crystal_size_min 0.08
_refine_diff_density_max 0.420
_refine_diff_density_min -0.422
_refine_diff_density_rms 0.082
_refine_ls_extinction_method none
_refine_ls_goodness_of_fit_ref 1.061
_refine_ls_hydrogen_treatment constr
_refine_ls_matrix_type full
_refine_ls_number_parameters 712
_refine_ls_number_reflns 13455
_refine_ls_number_restraints 0
_refine_ls_restrained_S_all 1.061
_refine_ls_R_factor_all 0.0541
_refine_ls_R_factor_gt 0.0411
_refine_ls_shift/su_max 0.002
_refine_ls_shift/su_mean 0.000
_refine_ls_structure_factor_coef Fsqd
_refine_ls_weighting_details 'calc w=1/[\s^2^(Fo^2^)+(0.0435P)^2^+0.4452P] where P=(Fo^2^+2Fc^2^)/3'
_refine_ls_weighting_scheme calc
_refine_ls_wR_factor_gt 0.0880
_refine_ls_wR_factor_ref 0.0960
_reflns_number_gt 11140
_reflns_number_total 13455
_reflns_threshold_expression >2sigma(I)
_cod_data_source_file om9009526_si_001.cif
_cod_data_source_block r80213b
_cod_depositor_comments
;
The following automatic conversions were performed:

'_symmetry_cell_setting' value 'Monoclinic' changed to 'monoclinic'
according to /home/saulius/struct/CIF-dictionaries/cif_core.dic
dictionary named 'cif_core.dic' version 2.4.1 from
2010-06-29.

'_exptl_absorpt_correction_type' value 'MULTI-SCAN'
changed to 'multi-scan' according to
/home/saulius/struct/CIF-dictionaries/cif_core.dic dictionary named
'cif_core.dic' version 2.4.1 from
2010-06-29.

'_refine_ls_hydrogen_treatment' value 'CONSTR' changed
to 'constr' according to
/home/saulius/struct/CIF-dictionaries/cif_core.dic dictionary named
'cif_core.dic' version 2.4.1 from 2010-06-29.

Automatic conversion script
Id: cif_fix_values 1715 2011-07-08 13:25:40Z adriana 
;
_cod_original_sg_symbol_H-M P2(1)/c
_cod_database_code 4067432

loop_
_symmetry_equiv_pos_as_xyz
'x, y, z'
'-x, y+1/2, -z+1/2'
'-x, -y, -z'
'x, -y-1/2, z-1/2'

loop_
_atom_site_label
_atom_site_type_symbol
_atom_site_fract_x
_atom_site_fract_y
_atom_site_fract_z
_atom_site_U_iso_or_equiv
_atom_site_adp_type
_atom_site_occupancy
_atom_site_symmetry_multiplicity
_atom_site_calc_flag
_atom_site_refinement_flags
Fe1 Fe 0.38184(2) 0.905219(19) 0.720807(14) 0.01728(8) Uani 1 1 d .
Fe2 Fe 0.44082(2) 0.792653(19) 0.667349(14) 0.01558(8) Uani 1 1 d .
Fe3 Fe 1.06876(2) 0.817781(18) 0.306793(14) 0.01452(8) Uani 1 1 d .
Fe4 Fe 1.11283(2) 0.93906(2) 0.260456(15) 0.01834(8) Uani 1 1 d .
P1 P 0.50946(4) 0.73254(3) 0.59009(3) 0.01643(13) Uani 1 1 d .
P2 P 1.01531(4) 0.74150(3) 0.37994(3) 0.01626(13) Uani 1 1 d .
S1 S 0.53461(4) 0.87698(4) 0.71749(2) 0.01870(13) Uani 1 1 d .
S2 S 0.38036(4) 0.89018(3) 0.61615(2) 0.01569(12) Uani 1 1 d .
S3 S 0.96379(4) 0.90138(3) 0.26766(2) 0.01777(12) Uani 1 1 d .
S4 S 1.12624(4) 0.91227(3) 0.36377(2) 0.01564(12) Uani 1 1 d .
O1 O 0.36952(17) 1.06492(13) 0.72979(10) 0.0501(6) Uani 1 1 d .
O2 O 0.39463(15) 0.86657(13) 0.85457(8) 0.0399(5) Uani 1 1 d .
O3 O 0.18341(12) 0.86913(11) 0.70503(8) 0.0265(4) Uani 1 1 d .
O4 O 0.49984(14) 0.69708(11) 0.77045(8) 0.0344(5) Uani 1 1 d .
O5 O 0.26429(13) 0.71448(11) 0.64940(9) 0.0317(4) Uani 1 1 d .
O6 O 1.00815(13) 0.73353(11) 0.19706(8) 0.0311(4) Uani 1 1 d .
O7 O 1.25666(12) 0.75636(10) 0.30699(8) 0.0274(4) Uani 1 1 d .
O8 O 1.08755(17) 0.92008(15) 0.12444(9) 0.0529(7) Uani 1 1 d .
O9 O 1.31542(12) 0.91864(11) 0.25251(9) 0.0333(5) Uani 1 1 d .
O10 O 1.10426(18) 1.09875(12) 0.27176(10) 0.0490(6) Uani 1 1 d .
O11 O 0.62308(11) 0.97377(9) 0.55811(7) 0.0174(3) Uani 1 1 d .
O12 O 0.74341(13) 0.89533(12) 0.56710(9) 0.0373(5) Uani 1 1 d .
O13 O 0.76378(13) 0.90175(11) 0.42290(9) 0.0332(5) Uani 1 1 d .
O14 O 0.88379(11) 0.98025(9) 0.43622(7) 0.0176(3) Uani 1 1 d .
C1 C 0.37656(19) 1.00325(16) 0.72722(12) 0.0287(6) Uani 1 1 d .
C2 C 0.38868(18) 0.88145(16) 0.80284(11) 0.0260(6) Uani 1 1 d .
C3 C 0.26066(17) 0.88392(14) 0.71305(10) 0.0200(5) Uani 1 1 d .
C4 C 0.47593(18) 0.73367(15) 0.72944(11) 0.0228(5) Uani 1 1 d .
C5 C 0.33342(18) 0.74527(14) 0.65554(10) 0.0215(5) Uani 1 1 d .
C6 C 1.03220(17) 0.76499(14) 0.24099(10) 0.0203(5) Uani 1 1 d .
C7 C 1.18260(17) 0.77970(13) 0.30789(10) 0.0195(5) Uani 1 1 d .
C8 C 1.09755(19) 0.92753(17) 0.17693(12) 0.0312(6) Uani 1 1 d .
C9 C 1.23665(18) 0.92690(14) 0.25583(11) 0.0230(5) Uani 1 1 d .
C10 C 1.1066(2) 1.03676(16) 0.26564(12) 0.0293(6) Uani 1 1 d .
C11 C 0.46669(17) 0.63950(14) 0.57815(11) 0.0211(5) Uani 1 1 d .
C12 C 0.42815(18) 0.61369(15) 0.52171(12) 0.0275(6) Uani 1 1 d .
H12 H 0.4224 0.6448 0.4875 0.033 Uiso 1 1 calc R
C13 C 0.3981(2) 0.54185(17) 0.51590(13) 0.0348(7) Uani 1 1 d .
H13 H 0.3716 0.5253 0.4782 0.042 Uiso 1 1 calc R
C14 C 0.4079(2) 0.49508(16) 0.56647(13) 0.0337(7) Uani 1 1 d .
H14 H 0.3891 0.4468 0.5625 0.040 Uiso 1 1 calc R
C15 C 0.4454(2) 0.52008(16) 0.62272(13) 0.0381(7) Uani 1 1 d .
H15 H 0.4510 0.4888 0.6568 0.046 Uiso 1 1 calc R
C16 C 0.4746(2) 0.59116(15) 0.62867(12) 0.0292(6) Uani 1 1 d .
H16 H 0.4999 0.6074 0.6668 0.035 Uiso 1 1 calc R
C17 C 0.48857(17) 0.77589(13) 0.51336(10) 0.0188(5) Uani 1 1 d .
C18 C 0.39526(17) 0.78730(14) 0.49299(10) 0.0207(5) Uani 1 1 d .
H18 H 0.3472 0.7696 0.5165 0.025 Uiso 1 1 calc R
C19 C 0.37497(18) 0.82474(14) 0.43810(10) 0.0230(5) Uani 1 1 d .
H19 H 0.3132 0.8324 0.4250 0.028 Uiso 1 1 calc R
C20 C 0.44608(19) 0.85103(14) 0.40232(10) 0.0240(5) Uani 1 1 d .
H20 H 0.4321 0.8761 0.3654 0.029 Uiso 1 1 calc R
C21 C 0.53803(18) 0.83986(14) 0.42188(10) 0.0233(5) Uani 1 1 d .
H21 H 0.5857 0.8575 0.3979 0.028 Uiso 1 1 calc R
C22 C 0.55957(17) 0.80241(14) 0.47720(10) 0.0199(5) Uani 1 1 d .
H22 H 0.6215 0.7951 0.4900 0.024 Uiso 1 1 calc R
C23 C 0.63531(16) 0.71637(14) 0.59698(10) 0.0192(5) Uani 1 1 d .
C24 C 0.68740(17) 0.74033(15) 0.64930(11) 0.0232(5) Uani 1 1 d .
H24 H 0.6585 0.7664 0.6803 0.028 Uiso 1 1 calc R
C25 C 0.78259(18) 0.72557(16) 0.65564(12) 0.0287(6) Uani 1 1 d .
H25 H 0.8167 0.7413 0.6910 0.034 Uiso 1 1 calc R
C26 C 0.82627(18) 0.68743(15) 0.60921(12) 0.0280(6) Uani 1 1 d .
H26 H 0.8897 0.6776 0.6132 0.034 Uiso 1 1 calc R
C27 C 0.77493(18) 0.66401(15) 0.55687(11) 0.0258(6) Uani 1 1 d .
H27 H 0.8045 0.6391 0.5255 0.031 Uiso 1 1 calc R
C28 C 0.68017(17) 0.67716(14) 0.55068(11) 0.0223(5) Uani 1 1 d .
H28 H 0.6462 0.6600 0.5158 0.027 Uiso 1 1 calc R
C29 C 0.89529(17) 0.70822(14) 0.36930(10) 0.0212(5) Uani 1 1 d .
C30 C 0.82702(18) 0.75259(16) 0.34077(11) 0.0278(6) Uani 1 1 d .
H30 H 0.8428 0.7989 0.3273 0.033 Uiso 1 1 calc R
C31 C 0.73532(19) 0.72827(18) 0.33225(12) 0.0350(7) Uani 1 1 d .
H31 H 0.6901 0.7586 0.3141 0.042 Uiso 1 1 calc R
C32 C 0.7122(2) 0.65877(19) 0.35096(12) 0.0385(8) Uani 1 1 d .
H32 H 0.6515 0.6421 0.3450 0.046 Uiso 1 1 calc R
C33 C 0.7792(2) 0.61427(17) 0.37848(12) 0.0345(7) Uani 1 1 d .
H33 H 0.7635 0.5675 0.3908 0.041 Uiso 1 1 calc R
C34 C 0.86985(19) 0.63872(16) 0.38796(12) 0.0297(6) Uani 1 1 d .
H34 H 0.9142 0.6083 0.4070 0.036 Uiso 1 1 calc R
C35 C 1.02331(16) 0.77906(13) 0.45900(10) 0.0173(5) Uani 1 1 d .
C36 C 0.94596(16) 0.79444(14) 0.49379(10) 0.0189(5) Uani 1 1 d .
H36 H 0.8868 0.7819 0.4783 0.023 Uiso 1 1 calc R
C37 C 0.95665(17) 0.82834(14) 0.55137(10) 0.0207(5) Uani 1 1 d .
H37 H 0.9046 0.8395 0.5740 0.025 Uiso 1 1 calc R
C38 C 1.04477(18) 0.84571(14) 0.57533(10) 0.0230(5) Uani 1 1 d .
H38 H 1.0517 0.8680 0.6143 0.028 Uiso 1 1 calc R
C39 C 1.12255(17) 0.83012(14) 0.54175(10) 0.0221(5) Uani 1 1 d .
H39 H 1.1816 0.8417 0.5582 0.026 Uiso 1 1 calc R
C40 C 1.11272(17) 0.79752(14) 0.48405(10) 0.0212(5) Uani 1 1 d .
H40 H 1.1651 0.7876 0.4614 0.025 Uiso 1 1 calc R
C41 C 1.08047(17) 0.65571(14) 0.38950(11) 0.0202(5) Uani 1 1 d .
C42 C 1.09748(18) 0.61528(14) 0.33633(11) 0.0243(5) Uani 1 1 d .
H42 H 1.0780 0.6330 0.2972 0.029 Uiso 1 1 calc R
C43 C 1.1430(2) 0.54905(15) 0.34081(12) 0.0310(6) Uani 1 1 d .
H43 H 1.1537 0.5225 0.3048 0.037 Uiso 1 1 calc R
C44 C 1.1727(2) 0.52214(17) 0.39841(13) 0.0387(7) Uani 1 1 d .
H44 H 1.2042 0.4779 0.4013 0.046 Uiso 1 1 calc R
C45 C 1.1553(2) 0.56152(17) 0.45183(13) 0.0422(8) Uani 1 1 d .
H45 H 1.1748 0.5435 0.4908 0.051 Uiso 1 1 calc R
C46 C 1.1090(2) 0.62766(16) 0.44760(12) 0.0335(7) Uani 1 1 d .
H46 H 1.0970 0.6535 0.4838 0.040 Uiso 1 1 calc R
C47 C 0.46863(16) 0.94496(13) 0.57891(10) 0.0183(5) Uani 1 1 d .
H47A H 0.4607 0.9393 0.5339 0.022 Uiso 1 1 calc R
H47B H 0.4578 0.9958 0.5885 0.022 Uiso 1 1 calc R
C48 C 0.56819(15) 0.92640(13) 0.59809(10) 0.0165(5) Uani 1 1 d .
H48 H 0.5805 0.8753 0.5881 0.020 Uiso 1 1 calc R
C49 C 0.59367(17) 0.94029(14) 0.66598(10) 0.0216(5) Uani 1 1 d .
H49A H 0.5769 0.9898 0.6765 0.026 Uiso 1 1 calc R
H49B H 0.6605 0.9353 0.6728 0.026 Uiso 1 1 calc R
C50 C 0.70769(16) 0.94846(14) 0.54474(10) 0.0201(5) Uani 1 1 d .
C51 C 0.75376(16) 0.99820(14) 0.49821(10) 0.0187(5) Uani 1 1 d .
H51A H 0.7074 1.0301 0.4786 0.022 Uiso 1 1 calc R
H51B H 0.8003 1.0282 0.5199 0.022 Uiso 1 1 calc R
C52 C 0.79944(16) 0.95280(14) 0.44855(10) 0.0194(5) Uani 1 1 d .
C53 C 0.93768(16) 0.93893(13) 0.39162(10) 0.0165(5) Uani 1 1 d .
H53 H 0.9285 0.8867 0.3985 0.020 Uiso 1 1 calc R
C54 C 0.90608(16) 0.95799(14) 0.32510(10) 0.0196(5) Uani 1 1 d .
H54A H 0.9197 1.0088 0.3172 0.024 Uiso 1 1 calc R
H54B H 0.8392 0.9514 0.3202 0.024 Uiso 1 1 calc R
C55 C 1.03742(16) 0.95863(14) 0.40843(10) 0.0182(5) Uani 1 1 d .
H55A H 1.0494 0.9481 0.4524 0.022 Uiso 1 1 calc R
H55B H 1.0447 1.0107 0.4029 0.022 Uiso 1 1 calc R

loop_
_atom_site_aniso_label
_atom_site_aniso_U_11
_atom_site_aniso_U_22
_atom_site_aniso_U_33
_atom_site_aniso_U_23
_atom_site_aniso_U_13
_atom_site_aniso_U_12
Fe1 0.01579(17) 0.0216(2) 0.01460(16) -0.00016(13) 0.00241(13) -0.00212(14)
Fe2 0.01446(17) 0.01899(19) 0.01324(15) 0.00246(12) 0.00016(12) -0.00086(13)
Fe3 0.01320(16) 0.01726(18) 0.01312(15) -0.00151(12) 0.00065(12) 0.00097(13)
Fe4 0.01929(18) 0.02018(19) 0.01586(16) 0.00107(13) 0.00452(13) 0.00028(14)
P1 0.0147(3) 0.0196(3) 0.0149(3) 0.0018(2) -0.0003(2) -0.0005(2)
P2 0.0147(3) 0.0194(3) 0.0146(3) -0.0007(2) -0.0001(2) -0.0009(2)
S1 0.0156(3) 0.0261(3) 0.0143(3) 0.0010(2) -0.0008(2) -0.0026(2)
S2 0.0121(3) 0.0206(3) 0.0143(2) 0.0022(2) 0.0007(2) -0.0016(2)
S3 0.0167(3) 0.0219(3) 0.0146(3) 0.0000(2) -0.0005(2) 0.0028(2)
S4 0.0121(3) 0.0194(3) 0.0156(3) -0.0019(2) 0.0014(2) 0.0007(2)
O1 0.0621(16) 0.0271(14) 0.0607(14) -0.0060(10) -0.0039(12) -0.0041(11)
O2 0.0491(14) 0.0542(15) 0.0163(9) 0.0052(9) 0.0016(9) -0.0128(11)
O3 0.0146(9) 0.0380(12) 0.0269(9) 0.0025(8) 0.0016(7) -0.0015(8)
O4 0.0408(12) 0.0398(13) 0.0224(9) 0.0141(8) -0.0014(8) 0.0071(10)
O5 0.0219(10) 0.0296(12) 0.0439(11) 0.0040(9) 0.0032(8) -0.0087(8)
O6 0.0297(11) 0.0362(12) 0.0268(9) -0.0121(8) -0.0072(8) 0.0054(9)
O7 0.0200(9) 0.0297(11) 0.0324(9) -0.0063(8) 0.0010(8) 0.0049(8)
O8 0.0554(15) 0.086(2) 0.0178(10) -0.0022(10) 0.0032(10) -0.0021(14)
O9 0.0179(10) 0.0445(13) 0.0381(10) -0.0099(9) 0.0077(8) -0.0037(9)
O10 0.0711(17) 0.0246(13) 0.0519(13) 0.0035(10) 0.0095(12) 0.0068(11)
O11 0.0125(8) 0.0186(9) 0.0213(8) 0.0047(6) 0.0054(7) -0.0003(7)
O12 0.0213(10) 0.0433(13) 0.0480(12) 0.0259(10) 0.0122(9) 0.0124(9)
O13 0.0226(10) 0.0385(13) 0.0393(10) -0.0163(9) 0.0093(8) -0.0116(9)
O14 0.0122(8) 0.0214(9) 0.0197(8) -0.0026(6) 0.0060(6) -0.0014(7)
C1 0.0294(15) 0.0281(16) 0.0285(13) -0.0030(11) 0.0020(11) -0.0028(12)
C2 0.0187(13) 0.0337(16) 0.0256(13) -0.0026(11) 0.0013(10) -0.0047(11)
C3 0.0227(13) 0.0234(14) 0.0141(10) 0.0009(9) 0.0034(9) 0.0014(10)
C4 0.0240(13) 0.0252(14) 0.0192(11) 0.0015(10) 0.0021(10) -0.0006(11)
C5 0.0246(13) 0.0217(13) 0.0184(11) 0.0044(9) 0.0037(10) 0.0026(11)
C6 0.0187(12) 0.0210(13) 0.0214(12) 0.0001(10) 0.0012(10) 0.0035(10)
C7 0.0237(13) 0.0182(13) 0.0168(11) -0.0036(9) 0.0027(10) -0.0024(10)
C8 0.0272(15) 0.0424(18) 0.0243(13) 0.0018(12) 0.0054(11) -0.0007(13)
C9 0.0251(14) 0.0258(14) 0.0183(11) -0.0032(10) 0.0042(10) -0.0029(11)
C10 0.0327(15) 0.0289(16) 0.0268(13) 0.0060(11) 0.0090(12) 0.0024(12)
C11 0.0198(12) 0.0203(13) 0.0234(12) -0.0019(10) 0.0044(10) 0.0003(10)
C12 0.0290(15) 0.0270(15) 0.0264(13) -0.0038(11) -0.0008(11) -0.0023(12)
C13 0.0318(16) 0.0344(17) 0.0383(15) -0.0126(13) 0.0011(13) -0.0072(13)
C14 0.0320(16) 0.0230(15) 0.0471(17) -0.0084(12) 0.0150(14) -0.0094(12)
C15 0.052(2) 0.0266(16) 0.0368(15) 0.0035(12) 0.0136(14) -0.0033(14)
C16 0.0387(16) 0.0249(15) 0.0241(13) 0.0030(10) 0.0011(12) -0.0030(12)
C17 0.0240(13) 0.0199(13) 0.0125(10) 0.0004(9) 0.0012(9) -0.0002(10)
C18 0.0179(12) 0.0273(14) 0.0168(11) -0.0019(9) 0.0013(9) -0.0024(10)
C19 0.0221(13) 0.0280(15) 0.0184(11) -0.0032(10) -0.0057(10) 0.0036(11)
C20 0.0333(15) 0.0263(15) 0.0124(10) 0.0021(9) 0.0002(10) 0.0054(12)
C21 0.0286(14) 0.0251(14) 0.0166(11) -0.0012(9) 0.0077(10) -0.0020(11)
C22 0.0152(12) 0.0261(14) 0.0183(11) -0.0014(9) -0.0009(9) 0.0005(10)
C23 0.0180(12) 0.0195(13) 0.0201(11) 0.0038(9) 0.0013(9) 0.0008(10)
C24 0.0224(13) 0.0288(15) 0.0184(11) 0.0024(10) 0.0010(10) 0.0033(11)
C25 0.0190(13) 0.0364(17) 0.0300(13) -0.0016(11) -0.0068(11) -0.0024(12)
C26 0.0156(12) 0.0331(16) 0.0355(14) 0.0073(12) 0.0029(11) 0.0029(11)
C27 0.0235(13) 0.0262(15) 0.0278(13) 0.0012(10) 0.0043(11) 0.0050(11)
C28 0.0212(13) 0.0242(14) 0.0214(12) -0.0015(10) -0.0017(10) 0.0016(10)
C29 0.0247(13) 0.0252(14) 0.0138(10) -0.0048(9) 0.0030(9) -0.0039(11)
C30 0.0261(14) 0.0305(16) 0.0266(13) 0.0005(11) -0.0024(11) -0.0047(12)
C31 0.0223(14) 0.049(2) 0.0330(14) 0.0020(13) -0.0072(12) -0.0051(13)
C32 0.0241(15) 0.059(2) 0.0318(14) 0.0026(14) -0.0029(12) -0.0206(15)
C33 0.0303(16) 0.0378(18) 0.0354(15) 0.0012(13) 0.0029(12) -0.0158(13)
C34 0.0253(14) 0.0349(17) 0.0290(13) 0.0025(11) 0.0031(11) -0.0062(12)
C35 0.0190(12) 0.0181(13) 0.0149(10) 0.0017(9) 0.0013(9) -0.0006(10)
C36 0.0135(11) 0.0241(14) 0.0191(11) 0.0034(9) -0.0003(9) -0.0007(10)
C37 0.0215(13) 0.0234(14) 0.0176(11) 0.0019(9) 0.0047(10) 0.0041(10)
C38 0.0343(15) 0.0202(13) 0.0144(11) 0.0015(9) -0.0019(10) -0.0014(11)
C39 0.0209(13) 0.0237(14) 0.0211(11) 0.0041(10) -0.0065(10) -0.0061(10)
C40 0.0176(12) 0.0262(14) 0.0200(11) 0.0021(10) 0.0030(10) -0.0022(10)
C41 0.0170(12) 0.0208(13) 0.0228(12) 0.0008(9) 0.0018(10) -0.0024(10)
C42 0.0268(14) 0.0239(14) 0.0223(12) -0.0002(10) 0.0023(10) -0.0013(11)
C43 0.0342(16) 0.0256(15) 0.0337(14) -0.0038(11) 0.0056(12) 0.0025(12)
C44 0.0452(19) 0.0242(16) 0.0462(17) 0.0057(13) -0.0030(15) 0.0084(14)
C45 0.062(2) 0.0318(18) 0.0323(15) 0.0078(12) -0.0085(14) 0.0130(16)
C46 0.0482(18) 0.0281(16) 0.0240(13) 0.0013(11) -0.0026(12) 0.0074(14)
C47 0.0171(12) 0.0219(13) 0.0162(10) 0.0042(9) 0.0048(9) -0.0034(10)
C48 0.0109(11) 0.0226(13) 0.0164(10) 0.0014(9) 0.0038(9) -0.0039(9)
C49 0.0184(12) 0.0286(15) 0.0179(11) -0.0004(10) 0.0013(10) -0.0065(10)
C50 0.0141(11) 0.0267(14) 0.0197(11) 0.0019(10) 0.0028(9) 0.0009(10)
C51 0.0142(11) 0.0216(13) 0.0207(11) 0.0023(9) 0.0049(10) -0.0002(9)
C52 0.0147(12) 0.0247(14) 0.0188(11) 0.0012(10) 0.0011(9) -0.0011(10)
C53 0.0146(11) 0.0197(13) 0.0154(10) -0.0011(9) 0.0027(9) 0.0010(9)
C54 0.0151(12) 0.0242(14) 0.0197(11) 0.0023(9) 0.0021(9) 0.0046(10)
C55 0.0166(12) 0.0217(13) 0.0168(11) -0.0044(9) 0.0052(9) 0.0023(10)

loop_
_atom_type_symbol
_atom_type_description
_atom_type_scat_dispersion_real
_atom_type_scat_dispersion_imag
_atom_type_scat_source
C C 0.0033 0.0016 'International Tables Vol C Tables 4.2.6.8 and 6.1.1.4'
H H 0.0000 0.0000 'International Tables Vol C Tables 4.2.6.8 and 6.1.1.4'
O O 0.0106 0.0060 'International Tables Vol C Tables 4.2.6.8 and 6.1.1.4'
S S 0.1246 0.1234 'International Tables Vol C Tables 4.2.6.8 and 6.1.1.4'
P P 0.1023 0.0942 'International Tables Vol C Tables 4.2.6.8 and 6.1.1.4'
Fe Fe 0.3463 0.8444 'International Tables Vol C Tables 4.2.6.8 and 6.1.1.4'

loop_
_geom_angle_atom_site_label_1
_geom_angle_atom_site_label_2
_geom_angle_atom_site_label_3
_geom_angle
C3 Fe1 C1 100.46(12)
C3 Fe1 C2 93.00(11)
C1 Fe1 C2 99.66(12)
C3 Fe1 S2 84.86(8)
C1 Fe1 S2 101.45(8)
C2 Fe1 S2 158.83(9)
C3 Fe1 S1 153.09(8)
C1 Fe1 S1 105.95(9)
C2 Fe1 S1 87.69(9)
S2 Fe1 S1 84.92(4)
C3 Fe1 Fe2 97.02(8)
C1 Fe1 Fe2 149.95(8)
C2 Fe1 Fe2 103.64(9)
S2 Fe1 Fe2 55.96(2)
S1 Fe1 Fe2 56.90(2)
C4 Fe2 C5 91.55(12)
C4 Fe2 P1 97.53(8)
C5 Fe2 P1 93.37(8)
C4 Fe2 S2 160.44(8)
C5 Fe2 S2 90.24(8)
P1 Fe2 S2 101.80(3)
C4 Fe2 S1 85.27(9)
C5 Fe2 S1 152.48(8)
P1 Fe2 S1 114.15(3)
S2 Fe2 S1 84.19(3)
C4 Fe2 Fe1 104.56(8)
C5 Fe2 Fe1 99.19(8)
P1 Fe2 Fe1 154.16(2)
S2 Fe2 Fe1 55.96(2)
S1 Fe2 Fe1 55.70(2)
C6 Fe3 C7 92.22(11)
C6 Fe3 P2 96.49(8)
C7 Fe3 P2 94.88(8)
C6 Fe3 S4 160.05(8)
C7 Fe3 S4 88.78(8)
P2 Fe3 S4 103.28(3)
C6 Fe3 S3 84.61(8)
C7 Fe3 S3 149.49(8)
P2 Fe3 S3 115.63(3)
S4 Fe3 S3 84.46(3)
C6 Fe3 Fe4 103.96(8)
C7 Fe3 Fe4 96.14(8)
P2 Fe3 Fe4 156.30(2)
S4 Fe3 Fe4 56.15(2)
S3 Fe3 Fe4 55.74(2)
C9 Fe4 C10 100.29(12)
C9 Fe4 C8 90.72(12)
C10 Fe4 C8 100.00(13)
C9 Fe4 S3 155.04(9)
C10 Fe4 S3 104.56(9)
C8 Fe4 S3 87.33(9)
C9 Fe4 S4 88.90(8)
C10 Fe4 S4 99.14(8)
C8 Fe4 S4 160.61(10)
S3 Fe4 S4 84.89(4)
C9 Fe4 Fe3 100.12(9)
C10 Fe4 Fe3 147.13(8)
C8 Fe4 Fe3 105.22(10)
S3 Fe4 Fe3 56.71(2)
S4 Fe4 Fe3 55.877(19)
C11 P1 C23 100.64(11)
C11 P1 C17 103.74(11)
C23 P1 C17 105.51(11)
C11 P1 Fe2 113.98(8)
C23 P1 Fe2 118.74(8)
C17 P1 Fe2 112.54(8)
C35 P2 C29 105.36(11)
C35 P2 C41 101.97(11)
C29 P2 C41 101.54(12)
C35 P2 Fe3 113.40(8)
C29 P2 Fe3 117.68(8)
C41 P2 Fe3 115.00(8)
C49 S1 Fe1 110.29(9)
C49 S1 Fe2 115.14(8)
Fe1 S1 Fe2 67.41(3)
C47 S2 Fe2 112.86(8)
C47 S2 Fe1 112.73(8)
Fe2 S2 Fe1 68.08(2)
C54 S3 Fe4 109.09(9)
C54 S3 Fe3 116.39(8)
Fe4 S3 Fe3 67.54(2)
C55 S4 Fe3 113.01(8)
C55 S4 Fe4 111.94(8)
Fe3 S4 Fe4 67.98(2)
C50 O11 C48 115.46(18)
C52 O14 C53 115.88(18)
O1 C1 Fe1 176.9(3)
O2 C2 Fe1 178.8(2)
O3 C3 Fe1 176.5(2)
O4 C4 Fe2 178.1(2)
O5 C5 Fe2 178.4(2)
O6 C6 Fe3 177.1(2)
O7 C7 Fe3 177.9(2)
O8 C8 Fe4 179.6(3)
O9 C9 Fe4 179.4(3)
O10 C10 Fe4 176.8(3)
C12 C11 C16 118.1(2)
C12 C11 P1 124.0(2)
C16 C11 P1 117.89(19)
C11 C12 C13 120.8(3)
C11 C12 H12 119.6
C13 C12 H12 119.6
C14 C13 C12 119.8(3)
C14 C13 H13 120.1
C12 C13 H13 120.1
C15 C14 C13 120.0(3)
C15 C14 H14 120.0
C13 C14 H14 120.0
C16 C15 C14 120.3(3)
C16 C15 H15 119.9
C14 C15 H15 119.9
C15 C16 C11 121.0(3)
C15 C16 H16 119.5
C11 C16 H16 119.5
C22 C17 C18 119.0(2)
C22 C17 P1 123.40(19)
C18 C17 P1 117.39(17)
C19 C18 C17 120.2(2)
C19 C18 H18 119.9
C17 C18 H18 119.9
C18 C19 C20 120.5(2)
C18 C19 H19 119.8
C20 C19 H19 119.8
C21 C20 C19 119.8(2)
C21 C20 H20 120.1
C19 C20 H20 120.1
C20 C21 C22 120.4(2)
C20 C21 H21 119.8
C22 C21 H21 119.8
C17 C22 C21 120.1(2)
C17 C22 H22 119.9
C21 C22 H22 119.9
C24 C23 C28 118.9(2)
C24 C23 P1 120.69(18)
C28 C23 P1 120.41(18)
C23 C24 C25 120.7(2)
C23 C24 H24 119.7
C25 C24 H24 119.7
C26 C25 C24 119.9(2)
C26 C25 H25 120.1
C24 C25 H25 120.1
C27 C26 C25 119.7(2)
C27 C26 H26 120.2
C25 C26 H26 120.2
C28 C27 C26 120.9(2)
C28 C27 H27 119.5
C26 C27 H27 119.5
C27 C28 C23 120.0(2)
C27 C28 H28 120.0
C23 C28 H28 120.0
C34 C29 C30 118.2(2)
C34 C29 P2 121.8(2)
C30 C29 P2 120.0(2)
C31 C30 C29 120.9(3)
C31 C30 H30 119.6
C29 C30 H30 119.6
C32 C31 C30 119.6(3)
C32 C31 H31 120.2
C30 C31 H31 120.2
C33 C32 C31 120.0(3)
C33 C32 H32 120.0
C31 C32 H32 120.0
C32 C33 C34 120.5(3)
C32 C33 H33 119.8
C34 C33 H33 119.8
C33 C34 C29 120.8(3)
C33 C34 H34 119.6
C29 C34 H34 119.6
C36 C35 C40 118.8(2)
C36 C35 P2 123.38(18)
C40 C35 P2 117.68(17)
C37 C36 C35 120.3(2)
C37 C36 H36 119.8
C35 C36 H36 119.8
C36 C37 C38 120.1(2)
C36 C37 H37 120.0
C38 C37 H37 120.0
C39 C38 C37 120.4(2)
C39 C38 H38 119.8
C37 C38 H38 119.8
C40 C39 C38 120.1(2)
C40 C39 H39 120.0
C38 C39 H39 120.0
C39 C40 C35 120.3(2)
C39 C40 H40 119.9
C35 C40 H40 119.9
C42 C41 C46 118.6(2)
C42 C41 P2 118.18(18)
C46 C41 P2 123.14(19)
C43 C42 C41 120.8(2)
C43 C42 H42 119.6
C41 C42 H42 119.6
C44 C43 C42 120.4(3)
C44 C43 H43 119.8
C42 C43 H43 119.8
C43 C44 C45 119.4(3)
C43 C44 H44 120.3
C45 C44 H44 120.3
C44 C45 C46 120.4(3)
C44 C45 H45 119.8
C46 C45 H45 119.8
C45 C46 C41 120.4(3)
C45 C46 H46 119.8
C41 C46 H46 119.8
C48 C47 S2 115.06(16)
C48 C47 H47A 108.5
S2 C47 H47A 108.5
C48 C47 H47B 108.5
S2 C47 H47B 108.5
H47A C47 H47B 107.5
O11 C48 C49 110.21(18)
O11 C48 C47 103.43(17)
C49 C48 C47 114.51(19)
O11 C48 H48 109.5
C49 C48 H48 109.5
C47 C48 H48 109.5
C48 C49 S1 111.84(17)
C48 C49 H49A 109.2
S1 C49 H49A 109.2
C48 C49 H49B 109.2
S1 C49 H49B 109.2
H49A C49 H49B 107.9
O12 C50 O11 125.2(2)
O12 C50 C51 124.2(2)
O11 C50 C51 110.6(2)
C52 C51 C50 109.8(2)
C52 C51 H51A 109.7
C50 C51 H51A 109.7
C52 C51 H51B 109.7
C50 C51 H51B 109.7
H51A C51 H51B 108.2
O13 C52 O14 125.3(2)
O13 C52 C51 124.3(2)
O14 C52 C51 110.4(2)
O14 C53 C55 104.02(17)
O14 C53 C54 110.21(18)
C55 C53 C54 114.48(19)
O14 C53 H53 109.3
C55 C53 H53 109.3
C54 C53 H53 109.3
C53 C54 S3 111.81(16)
C53 C54 H54A 109.3
S3 C54 H54A 109.3
C53 C54 H54B 109.3
S3 C54 H54B 109.3
H54A C54 H54B 107.9
C53 C55 S4 116.03(16)
C53 C55 H55A 108.3
S4 C55 H55A 108.3
C53 C55 H55B 108.3
S4 C55 H55B 108.3
H55A C55 H55B 107.4

loop_
_geom_bond_atom_site_label_1
_geom_bond_atom_site_label_2
_geom_bond_distance
Fe1 C3 1.786(3)
Fe1 C1 1.808(3)
Fe1 C2 1.808(3)
Fe1 S2 2.2559(7)
Fe1 S1 2.2597(8)
Fe1 Fe2 2.5256(6)
Fe2 C4 1.772(2)
Fe2 C5 1.781(3)
Fe2 P1 2.2483(8)
Fe2 S2 2.2558(8)
Fe2 S1 2.2916(8)
Fe3 C6 1.772(2)
Fe3 C7 1.779(3)
Fe3 P2 2.2579(8)
Fe3 S4 2.2585(8)
Fe3 S3 2.2877(8)
Fe3 Fe4 2.5291(6)
Fe4 C9 1.800(3)
Fe4 C10 1.800(3)
Fe4 C8 1.805(3)
Fe4 S3 2.2619(8)
Fe4 S4 2.2657(8)
P1 C11 1.830(3)
P1 C23 1.833(2)
P1 C17 1.839(2)
P2 C35 1.826(2)
P2 C29 1.836(3)
P2 C41 1.840(3)
S1 C49 1.834(2)
S2 C47 1.827(2)
S3 C54 1.833(2)
S4 C55 1.834(2)
O1 C1 1.139(4)
O2 C2 1.140(3)
O3 C3 1.149(3)
O4 C4 1.147(3)
O5 C5 1.146(3)
O6 C6 1.145(3)
O7 C7 1.148(3)
O8 C8 1.135(3)
O9 C9 1.147(3)
O10 C10 1.147(3)
O11 C50 1.343(3)
O11 C48 1.471(3)
O12 C50 1.194(3)
O13 C52 1.192(3)
O14 C52 1.349(3)
O14 C53 1.465(3)
C11 C12 1.392(3)
C11 C16 1.400(3)
C12 C13 1.392(4)
C12 H12 0.9300
C13 C14 1.384(4)
C13 H13 0.9300
C14 C15 1.378(4)
C14 H14 0.9300
C15 C16 1.375(4)
C15 H15 0.9300
C16 H16 0.9300
C17 C22 1.393(3)
C17 C18 1.409(3)
C18 C19 1.382(3)
C18 H18 0.9300
C19 C20 1.388(4)
C19 H19 0.9300
C20 C21 1.385(4)
C20 H20 0.9300
C21 C22 1.393(3)
C21 H21 0.9300
C22 H22 0.9300
C23 C24 1.393(3)
C23 C28 1.402(3)
C24 C25 1.396(4)
C24 H24 0.9300
C25 C26 1.386(4)
C25 H25 0.9300
C26 C27 1.385(4)
C26 H26 0.9300
C27 C28 1.384(3)
C27 H27 0.9300
C28 H28 0.9300
C29 C34 1.391(4)
C29 C30 1.397(4)
C30 C31 1.396(4)
C30 H30 0.9300
C31 C32 1.382(4)
C31 H31 0.9300
C32 C33 1.377(4)
C32 H32 0.9300
C33 C34 1.385(4)
C33 H33 0.9300
C34 H34 0.9300
C35 C36 1.391(3)
C35 C40 1.414(3)
C36 C37 1.384(3)
C36 H36 0.9300
C37 C38 1.384(3)
C37 H37 0.9300
C38 C39 1.383(3)
C38 H38 0.9300
C39 C40 1.374(3)
C39 H39 0.9300
C40 H40 0.9300
C41 C42 1.388(3)
C41 C46 1.393(3)
C42 C43 1.383(4)
C42 H42 0.9300
C43 C44 1.380(4)
C43 H43 0.9300
C44 C45 1.384(4)
C44 H44 0.9300
C45 C46 1.386(4)
C45 H45 0.9300
C46 H46 0.9300
C47 C48 1.512(3)
C47 H47A 0.9700
C47 H47B 0.9700
C48 C49 1.506(3)
C48 H48 0.9800
C49 H49A 0.9700
C49 H49B 0.9700
C50 C51 1.522(3)
C51 C52 1.520(3)
C51 H51A 0.9700
C51 H51B 0.9700
C53 C55 1.508(3)
C53 C54 1.518(3)
C53 H53 0.9800
C54 H54A 0.9700
C54 H54B 0.9700
C55 H55A 0.9700
C55 H55B 0.9700

loop_
_geom_torsion_atom_site_label_1
_geom_torsion_atom_site_label_2
_geom_torsion_atom_site_label_3
_geom_torsion_atom_site_label_4
_geom_torsion
C3 Fe1 Fe2 C4 -99.13(12)
C1 Fe1 Fe2 C4 135.5(2)
C2 Fe1 Fe2 C4 -4.30(12)
S2 Fe1 Fe2 C4 -178.05(9)
S1 Fe1 Fe2 C4 73.71(9)
C3 Fe1 Fe2 C5 -5.10(10)
C1 Fe1 Fe2 C5 -130.43(19)
C2 Fe1 Fe2 C5 89.73(11)
S2 Fe1 Fe2 C5 -84.02(8)
S1 Fe1 Fe2 C5 167.74(8)
C3 Fe1 Fe2 P1 112.97(9)
C1 Fe1 Fe2 P1 -12.36(19)
C2 Fe1 Fe2 P1 -152.20(10)
S2 Fe1 Fe2 P1 34.04(5)
S1 Fe1 Fe2 P1 -74.19(6)
C3 Fe1 Fe2 S2 78.92(8)
C1 Fe1 Fe2 S2 -46.40(18)
C2 Fe1 Fe2 S2 173.75(9)
S1 Fe1 Fe2 S2 -108.23(4)
C3 Fe1 Fe2 S1 -172.84(8)
C1 Fe1 Fe2 S1 61.83(18)
C2 Fe1 Fe2 S1 -78.01(9)
S2 Fe1 Fe2 S1 108.23(4)
C6 Fe3 Fe4 C9 -96.52(11)
C7 Fe3 Fe4 C9 -2.68(10)
P2 Fe3 Fe4 C9 114.56(9)
S4 Fe3 Fe4 C9 81.69(8)
S3 Fe3 Fe4 C9 -169.87(8)
C6 Fe3 Fe4 C10 135.84(19)
C7 Fe3 Fe4 C10 -130.32(19)
P2 Fe3 Fe4 C10 -13.08(19)
S4 Fe3 Fe4 C10 -45.95(17)
S3 Fe3 Fe4 C10 62.49(17)
C6 Fe3 Fe4 C8 -2.98(12)
C7 Fe3 Fe4 C8 90.86(12)
P2 Fe3 Fe4 C8 -151.90(11)
S4 Fe3 Fe4 C8 175.23(9)
S3 Fe3 Fe4 C8 -76.33(10)
C6 Fe3 Fe4 S3 73.35(9)
C7 Fe3 Fe4 S3 167.19(7)
P2 Fe3 Fe4 S3 -75.57(6)
S4 Fe3 Fe4 S3 -108.44(4)
C6 Fe3 Fe4 S4 -178.21(8)
C7 Fe3 Fe4 S4 -84.37(8)
P2 Fe3 Fe4 S4 32.87(6)
S3 Fe3 Fe4 S4 108.44(4)
C4 Fe2 P1 C11 61.28(12)
C5 Fe2 P1 C11 -30.73(12)
S2 Fe2 P1 C11 -121.68(9)
S1 Fe2 P1 C11 149.45(9)
Fe1 Fe2 P1 C11 -149.97(9)
C4 Fe2 P1 C23 -57.04(12)
C5 Fe2 P1 C23 -149.05(12)
S2 Fe2 P1 C23 120.00(9)
S1 Fe2 P1 C23 31.13(9)
Fe1 Fe2 P1 C23 91.71(10)
C4 Fe2 P1 C17 179.06(12)
C5 Fe2 P1 C17 87.05(12)
S2 Fe2 P1 C17 -3.90(9)
S1 Fe2 P1 C17 -92.77(9)
Fe1 Fe2 P1 C17 -32.19(11)
C6 Fe3 P2 C35 -172.27(11)
C7 Fe3 P2 C35 94.94(12)
S4 Fe3 P2 C35 5.04(9)
S3 Fe3 P2 C35 -85.15(9)
Fe4 Fe3 P2 C35 -22.55(11)
C6 Fe3 P2 C29 -48.70(12)
C7 Fe3 P2 C29 -141.49(12)
S4 Fe3 P2 C29 128.61(9)
S3 Fe3 P2 C29 38.42(10)
Fe4 Fe3 P2 C29 101.03(10)
C6 Fe3 P2 C41 70.91(12)
C7 Fe3 P2 C41 -21.89(11)
S4 Fe3 P2 C41 -111.78(9)
S3 Fe3 P2 C41 158.03(9)
Fe4 Fe3 P2 C41 -139.37(9)
C3 Fe1 S1 C49 125.53(18)
C1 Fe1 S1 C49 -43.00(12)
C2 Fe1 S1 C49 -142.38(12)
S2 Fe1 S1 C49 57.48(8)
Fe2 Fe1 S1 C49 109.67(8)
C3 Fe1 S1 Fe2 15.85(16)
C1 Fe1 S1 Fe2 -152.67(9)
C2 Fe1 S1 Fe2 107.94(9)
S2 Fe1 S1 Fe2 -52.19(2)
C4 Fe2 S1 C49 146.09(13)
C5 Fe2 S1 C49 -129.67(19)
P1 Fe2 S1 C49 49.95(10)
S2 Fe2 S1 C49 -50.40(10)
Fe1 Fe2 S1 C49 -102.69(10)
C4 Fe2 S1 Fe1 -111.22(8)
C5 Fe2 S1 Fe1 -26.97(17)
P1 Fe2 S1 Fe1 152.64(3)
S2 Fe2 S1 Fe1 52.29(2)
C4 Fe2 S2 C47 112.0(3)
C5 Fe2 S2 C47 -152.65(11)
P1 Fe2 S2 C47 -59.16(9)
S1 Fe2 S2 C47 54.35(9)
Fe1 Fe2 S2 C47 106.41(9)
C4 Fe2 S2 Fe1 5.6(3)
C5 Fe2 S2 Fe1 100.94(8)
P1 Fe2 S2 Fe1 -165.56(2)
S1 Fe2 S2 Fe1 -52.06(3)
C3 Fe1 S2 C47 151.36(12)
C1 Fe1 S2 C47 51.70(13)
C2 Fe1 S2 C47 -123.6(2)
S1 Fe1 S2 C47 -53.57(9)
Fe2 Fe1 S2 C47 -106.58(9)
C3 Fe1 S2 Fe2 -102.06(8)
C1 Fe1 S2 Fe2 158.29(9)
C2 Fe1 S2 Fe2 -17.0(2)
S1 Fe1 S2 Fe2 53.01(2)
C9 Fe4 S3 C54 135.68(19)
C10 Fe4 S3 C54 -38.71(12)
C8 Fe4 S3 C54 -138.36(13)
S4 Fe4 S3 C54 59.42(8)
Fe3 Fe4 S3 C54 111.47(8)
C9 Fe4 S3 Fe3 24.22(18)
C10 Fe4 S3 Fe3 -150.18(9)
C8 Fe4 S3 Fe3 110.18(10)
S4 Fe4 S3 Fe3 -52.04(2)
C6 Fe3 S3 C54 148.11(12)
C7 Fe3 S3 C54 -126.68(17)
P2 Fe3 S3 C54 53.48(10)
S4 Fe3 S3 C54 -48.61(10)
Fe4 Fe3 S3 C54 -100.94(10)
C6 Fe3 S3 Fe4 -110.95(8)
C7 Fe3 S3 Fe4 -25.74(15)
P2 Fe3 S3 Fe4 154.42(3)
S4 Fe3 S3 Fe4 52.33(2)
C6 Fe3 S4 C55 110.5(2)
C7 Fe3 S4 C55 -156.33(11)
P2 Fe3 S4 C55 -61.61(9)
S3 Fe3 S4 C55 53.46(9)
Fe4 Fe3 S4 C55 105.44(9)
C6 Fe3 S4 Fe4 5.1(2)
C7 Fe3 S4 Fe4 98.23(8)
P2 Fe3 S4 Fe4 -167.05(2)
S3 Fe3 S4 Fe4 -51.98(3)
C9 Fe4 S4 C55 150.03(12)
C10 Fe4 S4 C55 49.78(13)
C8 Fe4 S4 C55 -120.9(3)
S3 Fe4 S4 C55 -54.18(9)
Fe3 Fe4 S4 C55 -106.95(9)
C9 Fe4 S4 Fe3 -103.02(8)
C10 Fe4 S4 Fe3 156.73(9)
C8 Fe4 S4 Fe3 -14.0(3)
S3 Fe4 S4 Fe3 52.77(2)
C3 Fe1 C1 O1 -26(5)
C2 Fe1 C1 O1 -121(5)
S2 Fe1 C1 O1 61(5)
S1 Fe1 C1 O1 148(5)
Fe2 Fe1 C1 O1 98(5)
C3 Fe1 C2 O2 171(100)
C1 Fe1 C2 O2 -88(13)
S2 Fe1 C2 O2 88(13)
S1 Fe1 C2 O2 18(13)
Fe2 Fe1 C2 O2 73(13)
C1 Fe1 C3 O3 112(4)
C2 Fe1 C3 O3 -147(4)
S2 Fe1 C3 O3 12(4)
S1 Fe1 C3 O3 -56(4)
Fe2 Fe1 C3 O3 -43(4)
C5 Fe2 C4 O4 -145(7)
P1 Fe2 C4 O4 122(7)
S2 Fe2 C4 O4 -50(8)
S1 Fe2 C4 O4 8(7)
Fe1 Fe2 C4 O4 -45(7)
C4 Fe2 C5 O5 34(9)
P1 Fe2 C5 O5 131(9)
S2 Fe2 C5 O5 -127(9)
S1 Fe2 C5 O5 -49(9)
Fe1 Fe2 C5 O5 -71(9)
C7 Fe3 C6 O6 -115(4)
P2 Fe3 C6 O6 150(4)
S4 Fe3 C6 O6 -22(5)
S3 Fe3 C6 O6 35(4)
Fe4 Fe3 C6 O6 -18(4)
C6 Fe3 C7 O7 73(6)
P2 Fe3 C7 O7 170(6)
S4 Fe3 C7 O7 -87(6)
S3 Fe3 C7 O7 -10(6)
Fe4 Fe3 C7 O7 -31(6)
C9 Fe4 C8 O8 139(100)
C10 Fe4 C8 O8 -120(69)
S3 Fe4 C8 O8 -16(69)
S4 Fe4 C8 O8 51(69)
Fe3 Fe4 C8 O8 39(69)
C10 Fe4 C9 O9 -143(100)
C8 Fe4 C9 O9 -42(31)
S3 Fe4 C9 O9 43(31)
S4 Fe4 C9 O9 118(31)
Fe3 Fe4 C9 O9 63(31)
C9 Fe4 C10 O10 -74(5)
C8 Fe4 C10 O10 -167(5)
S3 Fe4 C10 O10 103(5)
S4 Fe4 C10 O10 16(5)
Fe3 Fe4 C10 O10 53(5)
C23 P1 C11 C12 -109.2(2)
C17 P1 C11 C12 -0.2(2)
Fe2 P1 C11 C12 122.5(2)
C23 P1 C11 C16 69.8(2)
C17 P1 C11 C16 178.8(2)
Fe2 P1 C11 C16 -58.5(2)
C16 C11 C12 C13 0.2(4)
P1 C11 C12 C13 179.2(2)
C11 C12 C13 C14 -1.0(4)
C12 C13 C14 C15 1.4(4)
C13 C14 C15 C16 -1.0(5)
C14 C15 C16 C11 0.2(5)
C12 C11 C16 C15 0.2(4)
P1 C11 C16 C15 -178.8(2)
C11 P1 C17 C22 -116.9(2)
C23 P1 C17 C22 -11.6(2)
Fe2 P1 C17 C22 119.4(2)
C11 P1 C17 C18 68.0(2)
C23 P1 C17 C18 173.33(19)
Fe2 P1 C17 C18 -55.7(2)
C22 C17 C18 C19 -0.4(4)
P1 C17 C18 C19 174.90(19)
C17 C18 C19 C20 0.4(4)
C18 C19 C20 C21 -0.2(4)
C19 C20 C21 C22 0.0(4)
C18 C17 C22 C21 0.2(4)
P1 C17 C22 C21 -174.79(19)
C20 C21 C22 C17 0.0(4)
C11 P1 C23 C24 -124.6(2)
C17 P1 C23 C24 127.8(2)
Fe2 P1 C23 C24 0.5(2)
C11 P1 C23 C28 53.0(2)
C17 P1 C23 C28 -54.7(2)
Fe2 P1 C23 C28 178.06(17)
C28 C23 C24 C25 -0.1(4)
P1 C23 C24 C25 177.5(2)
C23 C24 C25 C26 0.7(4)
C24 C25 C26 C27 -0.2(4)
C25 C26 C27 C28 -1.0(4)
C26 C27 C28 C23 1.7(4)
C24 C23 C28 C27 -1.2(4)
P1 C23 C28 C27 -178.76(19)
C35 P2 C29 C34 -86.4(2)
C41 P2 C29 C34 19.6(2)
Fe3 P2 C29 C34 146.05(17)
C35 P2 C29 C30 94.8(2)
C41 P2 C29 C30 -159.24(19)
Fe3 P2 C29 C30 -32.8(2)
C34 C29 C30 C31 1.1(4)
P2 C29 C30 C31 -180.0(2)
C29 C30 C31 C32 -1.5(4)
C30 C31 C32 C33 0.8(4)
C31 C32 C33 C34 0.3(4)
C32 C33 C34 C29 -0.7(4)
C30 C29 C34 C33 0.0(4)
P2 C29 C34 C33 -178.9(2)
C29 P2 C35 C36 -14.8(2)
C41 P2 C35 C36 -120.5(2)
Fe3 P2 C35 C36 115.31(19)
C29 P2 C35 C40 169.37(19)
C41 P2 C35 C40 63.7(2)
Fe3 P2 C35 C40 -60.5(2)
C40 C35 C36 C37 1.1(4)
P2 C35 C36 C37 -174.71(19)
C35 C36 C37 C38 -1.4(4)
C36 C37 C38 C39 0.7(4)
C37 C38 C39 C40 0.3(4)
C38 C39 C40 C35 -0.7(4)
C36 C35 C40 C39 -0.1(4)
P2 C35 C40 C39 175.99(19)
C35 P2 C41 C42 -173.3(2)
C29 P2 C41 C42 78.0(2)
Fe3 P2 C41 C42 -50.2(2)
C35 P2 C41 C46 10.2(3)
C29 P2 C41 C46 -98.4(2)
Fe3 P2 C41 C46 133.4(2)
C46 C41 C42 C43 -0.9(4)
P2 C41 C42 C43 -177.6(2)
C41 C42 C43 C44 -0.2(4)
C42 C43 C44 C45 0.9(5)
C43 C44 C45 C46 -0.4(5)
C44 C45 C46 C41 -0.8(5)
C42 C41 C46 C45 1.4(4)
P2 C41 C46 C45 177.9(2)
Fe2 S2 C47 C48 -11.61(19)
Fe1 S2 C47 C48 63.17(19)
C50 O11 C48 C49 85.1(2)
C50 O11 C48 C47 -152.01(19)
S2 C47 C48 O11 175.72(14)
S2 C47 C48 C49 -64.3(3)
O11 C48 C49 S1 -174.99(15)
C47 C48 C49 S1 68.9(2)
Fe1 S1 C49 C48 -72.69(19)
Fe2 S1 C49 C48 1.1(2)
C48 O11 C50 O12 -7.2(3)
C48 O11 C50 C51 174.44(18)
O12 C50 C51 C52 45.1(3)
O11 C50 C51 C52 -136.5(2)
C53 O14 C52 O13 -5.8(3)
C53 O14 C52 C51 176.59(18)
C50 C51 C52 O13 44.7(3)
C50 C51 C52 O14 -137.7(2)
C52 O14 C53 C55 -154.91(19)
C52 O14 C53 C54 81.9(2)
O14 C53 C54 S3 -174.62(15)
C55 C53 C54 S3 68.6(2)
Fe4 S3 C54 C53 -74.42(18)
Fe3 S3 C54 C53 -0.7(2)
O14 C53 C55 S4 176.97(15)
C54 C53 C55 S4 -62.7(3)
Fe3 S4 C55 C53 -12.2(2)
Fe4 S4 C55 C53 62.27(19)
